data_7049063
loop_
_publ_author_name
'Gao, Guoshu'
'Wang, Li'
'Zhang, Ruilian'
'Xu, Cong'
'Yang, Huan'
'Liu, Weisheng'

_publ_section_title
;
 Hexanuclear 3d-4f complexes as efficient catalysts for converting
 CO<sub>2</sub> into cyclic carbonates.
;
_journal_issue 12
_journal_name_full 'Dalton transactions (Cambridge, England : 2003)'
_journal_page_first 3941
_journal_page_last 3945
_journal_paper_doi 10.1039/c8dt05048a
_journal_volume 48
_journal_year 2019
_chemical_formula_sum 'C70 H82 N16 O30 Tb2 Zn4'
_chemical_formula_weight 2206.83
_space_group_crystal_system monoclinic
_space_group_IT_number 14
_space_group_name_Hall '-P 2yn'
_space_group_name_H-M_alt 'P 1 21/n 1'
_symmetry_space_group_name_Hall '-P 2yn'
_symmetry_space_group_name_H-M 'P 1 21/n 1'
_atom_sites_solution_hydrogens mixed
_audit_creation_method SHELXL-2014/7
_audit_update_record
;
2019-02-18 deposited with the CCDC.    2019-02-19 downloaded from the CCDC.
;
_cell_angle_alpha 90
_cell_angle_beta 91.601(3)
_cell_angle_gamma 90
_cell_formula_units_Z 2
_cell_length_a 14.3680(5)
_cell_length_b 20.0757(7)
_cell_length_c 14.4606(5)
_cell_measurement_reflns_used 3844
_cell_measurement_temperature 173.00(10)
_cell_measurement_theta_max 27.5830
_cell_measurement_theta_min 3.7210
_cell_volume 4169.5(3)
_computing_cell_refinement
;
CrysAlisPro, Agilent Technologies,
Version 1.171.36.28 (release 01-02-2013 CrysAlis171 .NET)
(compiled Feb  1 2013,16:14:44)
;
_computing_data_collection
;
CrysAlisPro, Agilent Technologies,
Version 1.171.36.28 (release 01-02-2013 CrysAlis171 .NET)
(compiled Feb  1 2013,16:14:44)
;
_computing_data_reduction
;
CrysAlisPro, Agilent Technologies,
Version 1.171.36.28 (release 01-02-2013 CrysAlis171 .NET)
(compiled Feb  1 2013,16:14:44)
;
_computing_molecular_graphics 'SHELXL-2014/7 (Sheldrick, 2014)'
_computing_publication_material 'SHELXL-2014/7 (Sheldrick, 2014)'
_computing_structure_refinement 'SHELXL-2014/7 (Sheldrick, 2014)'
_computing_structure_solution 'SHELXL-2014/7 (Sheldrick, 2014)'
_diffrn_ambient_temperature 173.00(10)
_diffrn_detector_area_resol_mean 16.0733
_diffrn_measured_fraction_theta_full 0.996
_diffrn_measured_fraction_theta_max 0.997
_diffrn_measurement_device_type 'SuperNova, Dual, Cu at zero, Eos'
_diffrn_measurement_method '\w scans'
_diffrn_radiation_type MoK\a
_diffrn_radiation_wavelength 0.71073
_diffrn_reflns_av_R_equivalents 0.0495
_diffrn_reflns_av_unetI/netI 0.0795
_diffrn_reflns_Laue_measured_fraction_full 0.996
_diffrn_reflns_Laue_measured_fraction_max 0.997
_diffrn_reflns_limit_h_max 17
_diffrn_reflns_limit_h_min -17
_diffrn_reflns_limit_k_max 24
_diffrn_reflns_limit_k_min -16
_diffrn_reflns_limit_l_max 10
_diffrn_reflns_limit_l_min -17
_diffrn_reflns_number 17156
_diffrn_reflns_point_group_measured_fraction_full 0.996
_diffrn_reflns_point_group_measured_fraction_max 0.997
_diffrn_reflns_theta_full 25.242
_diffrn_reflns_theta_max 26.019
_diffrn_reflns_theta_min 3.348
_diffrn_source 'SuperNova (Mo) X-ray Source'
_exptl_absorpt_coefficient_mu 2.897
_exptl_absorpt_correction_T_max 1.00000
_exptl_absorpt_correction_T_min 0.99020
_exptl_absorpt_correction_type multi-scan
_exptl_absorpt_process_details
;
CrysAlisPro, Agilent Technologies,
Version 1.171.36.28 (release 01-02-2013 CrysAlis171 .NET)
(compiled Feb  1 2013,16:14:44)
Empirical absorption correction using spherical harmonics,
 implemented in SCALE3 ABSPACK scaling algorithm.
;
_exptl_crystal_colour 'clear light yellow'
_exptl_crystal_density_diffrn 1.758
_exptl_crystal_description block
_exptl_crystal_F_000 2208
_exptl_crystal_size_max 0.310
_exptl_crystal_size_mid 0.250
_exptl_crystal_size_min 0.240
_refine_diff_density_max 0.957
_refine_diff_density_min -0.649
_refine_diff_density_rms 0.130
_refine_ls_extinction_method none
_refine_ls_goodness_of_fit_ref 1.036
_refine_ls_hydrogen_treatment mixed
_refine_ls_matrix_type full
_refine_ls_number_parameters 566
_refine_ls_number_reflns 8203
_refine_ls_number_restraints 3
_refine_ls_restrained_S_all 1.040
_refine_ls_R_factor_all 0.0673
_refine_ls_R_factor_gt 0.0428
_refine_ls_shift/su_max 0.000
_refine_ls_shift/su_mean 0.000
_refine_ls_structure_factor_coef Fsqd
_refine_ls_weighting_details 'w=1/[\s^2^(Fo^2^)+(0.0191P)^2^+0.1930P] where P=(Fo^2^+2Fc^2^)/3'
_refine_ls_weighting_scheme calc
_refine_ls_wR_factor_gt 0.0714
_refine_ls_wR_factor_ref 0.0835
_reflns_Friedel_coverage 0.000
_reflns_number_gt 6075
_reflns_number_total 8203
_reflns_threshold_expression 'I > 2\s(I)'
_cod_data_source_file c8dt05048a1.cif
_cod_data_source_block gaogsh_1103
_cod_depositor_comments 'Adding full bibliography for 7049062--7049064.cif.'
_cod_database_code 7049063
_shelx_shelxl_version_number 2014/7
_shelx_space_group_comment
;
The symmetry employed for this shelxl refinement is uniquely defined
by the following loop, which should always be used as a source of
symmetry information in preference to the above space-group names.
They are only intended as comments.
;
_shelx_estimated_absorpt_t_min 0.467
_shelx_estimated_absorpt_t_max 0.543

loop_
_space_group_symop_operation_xyz
'x, y, z'
'-x+1/2, y+1/2, -z+1/2'
'-x, -y, -z'
'x-1/2, -y-1/2, z-1/2'

loop_
_atom_site_label
_atom_site_type_symbol
_atom_site_fract_x
_atom_site_fract_y
_atom_site_fract_z
_atom_site_U_iso_or_equiv
_atom_site_adp_type
_atom_site_occupancy
_atom_site_site_symmetry_order
_atom_site_calc_flag
_atom_site_refinement_flags_posn
_atom_site_refinement_flags_adp
Tb1 Tb 0.19299(2) 0.11766(2) 0.26125(2) 0.02329(8) Uani 1 1 d . .
Zn2 Zn 0.26864(4) 0.00408(3) 0.09689(4) 0.02255(14) Uani 1 1 d . .
Zn1 Zn 0.33002(4) 0.16154(3) 0.08373(4) 0.02330(15) Uani 1 1 d . .
O13 O 0.3202(2) 0.08327(17) 0.1690(2) 0.0219(8) Uani 1 1 d D .
O6 O 0.3344(2) 0.01204(18) -0.0253(2) 0.0304(9) Uani 1 1 d . .
O5 O 0.1555(2) 0.02314(17) 0.1742(2) 0.0251(8) Uani 1 1 d . .
O11 O 0.3276(2) 0.1145(2) 0.3747(3) 0.0367(10) Uani 1 1 d . .
O4 O 0.0546(2) 0.04523(17) 0.3129(2) 0.0283(9) Uani 1 1 d . .
O1 O 0.0361(2) 0.17200(18) 0.2008(2) 0.0297(9) Uani 1 1 d . .
O10 O 0.2415(2) 0.02545(18) 0.3676(3) 0.0355(9) Uani 1 1 d . U
O3 O 0.4469(2) 0.14639(17) 0.0111(2) 0.0255(8) Uani 1 1 d . .
C24 C 0.4466(4) -0.0402(3) -0.1646(4) 0.0339(14) Uani 1 1 d . .
H24 H 0.4752 -0.0261 -0.1096 0.041 Uiso 1 1 calc R U
N4 N 0.1774(3) -0.0427(2) 0.0065(3) 0.0275(10) Uani 1 1 d . .
O8 O 0.3701(2) 0.23832(18) 0.1614(2) 0.0312(9) Uani 1 1 d . .
C6 C 0.1309(3) 0.2274(2) -0.0172(3) 0.0232(12) Uani 1 1 d . .
N1 N 0.2877(2) 0.1892(2) -0.0489(3) 0.0224(10) Uani 1 1 d . .
O2 O 0.1871(2) 0.16005(17) 0.1103(2) 0.0249(8) Uani 1 1 d . .
O9 O 0.1311(2) 0.16684(18) 0.3945(2) 0.0330(9) Uani 1 1 d . .
N5 N 0.2157(3) -0.0587(2) -0.0791(3) 0.0306(11) Uani 1 1 d . .
C20 C 0.0400(3) -0.0482(3) 0.0997(4) 0.0267(12) Uani 1 1 d . .
N2 N 0.3547(3) 0.1795(2) -0.1155(3) 0.0262(10) Uani 1 1 d . .
C3 C -0.0357(3) 0.2403(3) 0.0772(4) 0.0295(13) Uani 1 1 d . .
H3 H -0.0914 0.2437 0.1082 0.035 Uiso 1 1 calc R U
C4 C -0.0262(3) 0.2712(3) -0.0079(4) 0.0331(14) Uani 1 1 d . .
H4 H -0.0745 0.2968 -0.0332 0.040 Uiso 1 1 calc R U
N8 N 0.1302(3) 0.2329(2) 0.5227(3) 0.0315(11) Uani 1 1 d . .
C7 C 0.2107(3) 0.2177(2) -0.0751(4) 0.0258(12) Uani 1 1 d . .
H7 H 0.2061 0.2332 -0.1356 0.031 Uiso 1 1 calc R U
C2 C 0.0372(3) 0.2047(3) 0.1153(4) 0.0267(12) Uani 1 1 d . .
O7 O 0.2644(2) 0.22317(18) 0.2698(2) 0.0325(9) Uani 1 1 d . .
C5 C 0.0552(3) 0.2638(3) -0.0544(4) 0.0292(13) Uani 1 1 d . .
H5A H 0.0604 0.2835 -0.1122 0.035 Uiso 1 1 calc R U
N7 N 0.3121(4) 0.0562(3) 0.4022(3) 0.0460(13) Uani 1 1 d D U
C15 C 0.0731(3) -0.0076(2) 0.1718(4) 0.0222(12) Uani 1 1 d . .
C22 C 0.2965(4) -0.0277(3) -0.0847(4) 0.0274(12) Uani 1 1 d . .
C23 C 0.3496(3) -0.0424(3) -0.1696(4) 0.0294(13) Uani 1 1 d . .
C21 C 0.0921(3) -0.0619(3) 0.0168(4) 0.0275(12) Uani 1 1 d . .
H21 H 0.0627 -0.0855 -0.0311 0.033 Uiso 1 1 calc R U
C18 C -0.1020(4) -0.0676(3) 0.1821(4) 0.0398(15) Uani 1 1 d . .
H18 H -0.1602 -0.0877 0.1851 0.048 Uiso 1 1 calc R U
N6 N 0.5011(3) -0.0571(2) -0.2347(3) 0.0378(12) Uani 1 1 d . .
C14 C -0.0533(3) 0.1679(3) 0.2449(4) 0.0394(15) Uani 1 1 d . .
H14A H -0.0968 0.1445 0.2051 0.059 Uiso 1 1 calc R U
H14B H -0.0762 0.2120 0.2561 0.059 Uiso 1 1 calc R U
H14C H -0.0461 0.1445 0.3025 0.059 Uiso 1 1 calc R U
C31 C 0.1589(4) 0.2161(3) 0.4407(4) 0.0327(14) Uani 1 1 d . .
H31 H 0.2038 0.2430 0.4146 0.039 Uiso 1 1 calc R U
C1 C 0.1219(3) 0.1971(2) 0.0697(3) 0.0214(11) Uani 1 1 d . .
C9 C 0.5085(3) 0.1359(2) -0.1382(3) 0.0229(12) Uani 1 1 d . .
C17 C -0.0695(3) -0.0281(3) 0.2540(4) 0.0348(14) Uani 1 1 d . .
H17 H -0.1046 -0.0223 0.3064 0.042 Uiso 1 1 calc R U
C25 C 0.3073(4) -0.0638(3) -0.2505(4) 0.0469(18) Uani 1 1 d . .
H25 H 0.2428 -0.0676 -0.2550 0.056 Uiso 1 1 calc R U
C32 C 0.0609(4) 0.1936(3) 0.5696(4) 0.058(2) Uani 1 1 d . .
H32A H 0.0386 0.1588 0.5293 0.087 Uiso 1 1 calc R U
H32B H 0.0099 0.2218 0.5859 0.087 Uiso 1 1 calc R U
H32C H 0.0885 0.1744 0.6246 0.087 Uiso 1 1 calc R U
C8 C 0.4320(3) 0.1557(2) -0.0747(4) 0.0243(12) Uani 1 1 d . .
C26 C 0.3611(4) -0.0800(4) -0.3257(4) 0.060(2) Uani 1 1 d . .
H26 H 0.3338 -0.0920 -0.3823 0.072 Uiso 1 1 calc R U
C29 C 0.3303(3) 0.2548(3) 0.2354(4) 0.0305(13) Uani 1 1 d . .
O14 O 0.2839(3) 0.1809(2) 0.7002(3) 0.0489(12) Uani 1 1 d . .
O12 O 0.3679(4) 0.0256(3) 0.4648(4) 0.0903(17) Uani 1 1 d D .
C27 C 0.4584(4) -0.0775(4) -0.3131(4) 0.0556(19) Uani 1 1 d . .
H27 H 0.4950 -0.0907 -0.3618 0.067 Uiso 1 1 calc R U
C16 C 0.0154(3) 0.0024(3) 0.2470(4) 0.0257(12) Uani 1 1 d . .
C30 C 0.3652(4) 0.3158(3) 0.2837(4) 0.0370(14) Uani 1 1 d . .
H30A H 0.4236 0.3062 0.3149 0.056 Uiso 1 1 calc R U
H30B H 0.3208 0.3298 0.3281 0.056 Uiso 1 1 calc R U
H30C H 0.3738 0.3506 0.2393 0.056 Uiso 1 1 calc R U
C19 C -0.0482(3) -0.0771(3) 0.1058(4) 0.0371(15) Uani 1 1 d . .
H19 H -0.0711 -0.1033 0.0572 0.045 Uiso 1 1 calc R U
C28 C 0.0265(4) 0.0332(3) 0.4072(4) 0.0409(15) Uani 1 1 d . .
H28A H 0.0306 -0.0136 0.4204 0.061 Uiso 1 1 calc R U
H28B H -0.0365 0.0479 0.4140 0.061 Uiso 1 1 calc R U
H28C H 0.0668 0.0573 0.4493 0.061 Uiso 1 1 calc R U
C33 C 0.1668(4) 0.2917(3) 0.5720(4) 0.0475(16) Uani 1 1 d . .
H33A H 0.1966 0.2780 0.6292 0.071 Uiso 1 1 calc R U
H33B H 0.1166 0.3216 0.5847 0.071 Uiso 1 1 calc R U
H33C H 0.2112 0.3139 0.5344 0.071 Uiso 1 1 calc R U
C35 C 0.2968(4) 0.1209(4) 0.6502(5) 0.062(2) Uani 1 1 d . .
H35A H 0.2706 0.1256 0.5888 0.093 Uiso 1 1 calc R U
H35B H 0.2665 0.0849 0.6811 0.093 Uiso 1 1 calc R U
H35C H 0.3622 0.1115 0.6469 0.093 Uiso 1 1 calc R U
O15 O 0.1905(4) 0.9308(3) 0.5150(5) 0.100(2) Uani 1 1 d . .
H15 H 0.1689 0.9585 0.4786 0.150 Uiso 1 1 calc R U
C34 C 0.1911(5) 0.8692(3) 0.4733(7) 0.093(3) Uani 1 1 d . .
H34A H 0.1763 0.8356 0.5178 0.140 Uiso 1 1 calc R U
H34B H 0.2517 0.8606 0.4496 0.140 Uiso 1 1 calc R U
H34C H 0.1456 0.8683 0.4233 0.140 Uiso 1 1 calc R U
C10 C 0.5776(3) 0.0943(2) -0.1041(4) 0.0248(12) Uani 1 1 d . .
H10 H 0.5763 0.0822 -0.0421 0.030 Uiso 1 1 calc R U
C13 C 0.6484(3) 0.0885(3) -0.2445(4) 0.0303(13) Uani 1 1 d . .
H13A H 0.6950 0.0716 -0.2812 0.036 Uiso 1 1 calc R U
C12 C 0.5840(3) 0.1310(3) -0.2830(4) 0.0405(16) Uani 1 1 d . .
H12 H 0.5887 0.1446 -0.3442 0.049 Uiso 1 1 calc R U
C11 C 0.5122(3) 0.1537(3) -0.2305(4) 0.0353(15) Uani 1 1 d . .
H11 H 0.4662 0.1809 -0.2570 0.042 Uiso 1 1 calc R U
N3 N 0.6463(2) 0.0704(2) -0.1549(3) 0.0212(9) Uani 1 1 d . .
H13 H 0.3777(19) 0.073(2) 0.193(3) 0.038(16) Uiso 1 1 d D .
H14 H 0.307(3) 0.179(3) 0.757(4) 0.039(18) Uiso 1 1 d . .

loop_
_atom_site_aniso_label
_atom_site_aniso_U_11
_atom_site_aniso_U_22
_atom_site_aniso_U_33
_atom_site_aniso_U_23
_atom_site_aniso_U_13
_atom_site_aniso_U_12
Tb1 0.02849(14) 0.02099(14) 0.02081(14) -0.00279(13) 0.00792(10) -0.00271(11)
Zn2 0.0251(3) 0.0218(3) 0.0208(3) -0.0026(3) 0.0012(2) 0.0026(2)
Zn1 0.0250(3) 0.0236(3) 0.0216(3) 0.0008(3) 0.0063(3) 0.0007(2)
O13 0.0210(18) 0.023(2) 0.0221(19) 0.0023(18) 0.0024(15) 0.0026(15)
O6 0.042(2) 0.028(2) 0.021(2) -0.0022(19) 0.0034(17) -0.0004(17)
O5 0.0286(18) 0.024(2) 0.0231(19) -0.0056(18) 0.0042(15) -0.0054(15)
O11 0.043(2) 0.038(2) 0.029(2) -0.002(2) -0.0027(18) -0.0075(19)
O4 0.037(2) 0.025(2) 0.023(2) 0.0025(19) 0.0105(16) -0.0060(16)
O1 0.0277(18) 0.031(2) 0.031(2) 0.004(2) 0.0075(16) 0.0025(16)
O10 0.040(2) 0.033(2) 0.034(2) -0.001(2) 0.0043(18) -0.0050(18)
O3 0.0284(18) 0.029(2) 0.0194(19) 0.0026(19) 0.0015(15) 0.0036(15)
C24 0.046(3) 0.032(3) 0.023(3) 0.003(3) -0.006(3) -0.005(3)
N4 0.031(2) 0.029(3) 0.022(2) -0.007(2) -0.0006(19) 0.002(2)
O8 0.034(2) 0.030(2) 0.031(2) -0.006(2) 0.0098(17) -0.0087(16)
C6 0.025(3) 0.020(3) 0.024(3) 0.004(3) 0.004(2) 0.001(2)
N1 0.024(2) 0.021(2) 0.023(2) 0.003(2) 0.0036(18) 0.0019(18)
O2 0.0254(18) 0.027(2) 0.0229(19) 0.0084(18) 0.0048(15) 0.0057(15)
O9 0.038(2) 0.030(2) 0.031(2) -0.010(2) 0.0095(17) -0.0025(17)
N5 0.035(2) 0.030(3) 0.027(3) -0.008(2) -0.001(2) 0.008(2)
C20 0.029(3) 0.022(3) 0.029(3) -0.002(3) -0.004(2) 0.001(2)
N2 0.029(2) 0.029(3) 0.021(2) 0.006(2) 0.0095(19) 0.0083(19)
C3 0.023(3) 0.027(3) 0.039(3) -0.006(3) 0.006(2) -0.001(2)
C4 0.026(3) 0.035(3) 0.039(3) 0.001(3) 0.003(3) 0.008(2)
N8 0.039(3) 0.031(3) 0.025(3) -0.006(2) 0.007(2) 0.004(2)
C7 0.033(3) 0.022(3) 0.022(3) 0.004(3) 0.003(2) 0.003(2)
C2 0.032(3) 0.019(3) 0.029(3) -0.005(3) 0.002(2) -0.001(2)
O7 0.045(2) 0.026(2) 0.027(2) -0.007(2) 0.0129(18) -0.0087(17)
C5 0.028(3) 0.032(3) 0.028(3) 0.005(3) -0.001(2) 0.008(2)
N7 0.060(3) 0.054(4) 0.025(3) -0.004(3) 0.007(3) 0.009(3)
C15 0.019(2) 0.018(3) 0.029(3) 0.001(3) -0.002(2) -0.003(2)
C22 0.037(3) 0.021(3) 0.024(3) 0.001(3) 0.000(2) 0.010(2)
C23 0.035(3) 0.026(3) 0.027(3) -0.003(3) 0.004(2) 0.007(2)
C21 0.032(3) 0.025(3) 0.025(3) -0.006(3) -0.005(2) 0.003(2)
C18 0.029(3) 0.034(4) 0.057(4) -0.007(4) 0.005(3) -0.006(3)
N6 0.042(3) 0.046(3) 0.027(3) -0.010(3) 0.005(2) -0.001(2)
C14 0.031(3) 0.037(4) 0.052(4) 0.005(3) 0.021(3) 0.005(3)
C31 0.041(3) 0.025(3) 0.032(3) -0.007(3) 0.011(3) -0.007(3)
C1 0.019(2) 0.018(3) 0.027(3) -0.006(3) 0.001(2) 0.000(2)
C9 0.029(3) 0.017(3) 0.023(3) -0.002(3) 0.005(2) 0.002(2)
C17 0.035(3) 0.032(3) 0.038(3) 0.002(3) 0.009(3) -0.004(3)
C25 0.030(3) 0.078(5) 0.033(3) -0.013(4) -0.004(3) 0.013(3)
C32 0.064(4) 0.059(5) 0.053(4) -0.016(4) 0.033(4) -0.005(4)
C8 0.028(3) 0.012(3) 0.033(3) 0.005(3) 0.006(2) 0.002(2)
C26 0.036(3) 0.112(7) 0.032(4) -0.025(4) -0.010(3) 0.019(4)
C29 0.031(3) 0.029(3) 0.031(3) 0.004(3) 0.002(3) 0.002(2)
O14 0.055(3) 0.058(3) 0.034(3) 0.004(3) 0.001(2) 0.012(2)
O12 0.121(4) 0.085(4) 0.064(4) 0.018(4) -0.013(3) 0.011(3)
C27 0.056(4) 0.076(5) 0.034(4) -0.022(4) 0.002(3) 0.009(4)
C16 0.032(3) 0.019(3) 0.027(3) 0.003(3) 0.003(2) -0.002(2)
C30 0.044(3) 0.032(3) 0.035(3) -0.006(3) 0.001(3) -0.011(3)
C19 0.034(3) 0.022(3) 0.055(4) -0.004(3) -0.006(3) -0.006(2)
C28 0.049(3) 0.044(4) 0.030(3) 0.003(3) 0.012(3) -0.010(3)
C33 0.072(4) 0.035(4) 0.035(4) -0.014(3) -0.013(3) 0.003(3)
C35 0.068(5) 0.067(5) 0.051(5) -0.006(5) 0.006(4) -0.008(4)
O15 0.081(4) 0.101(5) 0.119(5) 0.005(5) 0.003(4) 0.017(4)
C34 0.115(7) 0.030(4) 0.136(9) -0.022(6) 0.007(6) 0.001(4)
C10 0.023(3) 0.024(3) 0.028(3) -0.002(3) 0.005(2) -0.002(2)
C13 0.033(3) 0.030(3) 0.028(3) 0.001(3) 0.013(2) 0.008(2)
C12 0.041(3) 0.048(4) 0.033(3) 0.020(3) 0.013(3) 0.016(3)
C11 0.035(3) 0.042(4) 0.030(3) 0.013(3) 0.011(3) 0.016(3)
N3 0.022(2) 0.018(2) 0.024(2) -0.001(2) 0.0012(18) 0.0024(17)

loop_
_atom_type_symbol
_atom_type_description
_atom_type_scat_dispersion_real
_atom_type_scat_dispersion_imag
_atom_type_scat_source
C C 0.0033 0.0016 'International Tables Vol C Tables 4.2.6.8 and 6.1.1.4'
H H 0.0000 0.0000 'International Tables Vol C Tables 4.2.6.8 and 6.1.1.4'
N N 0.0061 0.0033 'International Tables Vol C Tables 4.2.6.8 and 6.1.1.4'
O O 0.0106 0.0060 'International Tables Vol C Tables 4.2.6.8 and 6.1.1.4'
Tb Tb -0.1723 4.1537 'International Tables Vol C Tables 4.2.6.8 and 6.1.1.4'
Zn Zn 0.2839 1.4301 'International Tables Vol C Tables 4.2.6.8 and 6.1.1.4'

loop_
_geom_angle_atom_site_label_1
_geom_angle_atom_site_label_2
_geom_angle_atom_site_label_3
_geom_angle
_geom_angle_site_symmetry_1
_geom_angle_site_symmetry_3
O5 Tb1 O2 77.92(12) . .
O5 Tb1 O7 148.63(11) . .
O2 Tb1 O7 74.13(12) . .
O5 Tb1 O9 133.96(11) . .
O2 Tb1 O9 127.17(12) . .
O7 Tb1 O9 75.80(11) . .
O5 Tb1 O13 68.47(11) . .
O2 Tb1 O13 66.04(11) . .
O7 Tb1 O13 87.16(11) . .
O9 Tb1 O13 152.38(11) . .
O5 Tb1 O10 77.61(12) . .
O2 Tb1 O10 147.87(11) . .
O7 Tb1 O10 121.43(13) . .
O9 Tb1 O10 84.95(12) . .
O13 Tb1 O10 85.71(11) . .
O5 Tb1 O11 119.76(12) . .
O2 Tb1 O11 128.85(11) . .
O7 Tb1 O11 70.16(13) . .
O9 Tb1 O11 77.14(12) . .
O13 Tb1 O11 76.68(11) . .
O10 Tb1 O11 51.64(12) . .
O5 Tb1 O4 62.04(10) . .
O2 Tb1 O4 117.68(11) . .
O7 Tb1 O4 145.74(11) . .
O9 Tb1 O4 71.92(11) . .
O13 Tb1 O4 127.07(11) . .
O10 Tb1 O4 66.97(11) . .
O11 Tb1 O4 112.50(12) . .
O5 Tb1 O1 88.58(11) . .
O2 Tb1 O1 62.06(10) . .
O7 Tb1 O1 90.70(12) . .
O9 Tb1 O1 76.06(11) . .
O13 Tb1 O1 126.49(11) . .
O10 Tb1 O1 137.27(11) . .
O11 Tb1 O1 150.18(12) . .
O4 Tb1 O1 70.81(11) . .
O5 Tb1 Zn1 86.16(8) . .
O2 Tb1 Zn1 37.59(7) . .
O7 Tb1 Zn1 62.96(8) . .
O9 Tb1 Zn1 138.45(9) . .
O13 Tb1 Zn1 35.48(8) . .
O10 Tb1 Zn1 120.08(8) . .
O11 Tb1 Zn1 92.76(8) . .
O4 Tb1 Zn1 146.08(8) . .
O1 Tb1 Zn1 98.67(7) . .
O5 Tb1 Zn2 34.12(7) . .
O2 Tb1 Zn2 66.82(8) . .
O7 Tb1 Zn2 118.69(8) . .
O9 Tb1 Zn2 163.90(9) . .
O13 Tb1 Zn2 34.40(8) . .
O10 Tb1 Zn2 81.26(9) . .
O11 Tb1 Zn2 100.39(9) . .
O4 Tb1 Zn2 94.91(8) . .
O1 Tb1 Zn2 108.96(8) . .
Zn1 Tb1 Zn2 57.057(14) . .
O13 Zn2 O6 102.32(14) . .
O13 Zn2 O5 81.72(12) . .
O6 Zn2 O5 149.36(14) . .
O13 Zn2 N4 154.56(15) . .
O6 Zn2 N4 77.68(15) . .
O5 Zn2 N4 85.99(14) . .
O13 Zn2 N3 98.80(14) . 3_655
O6 Zn2 N3 97.12(15) . 3_655
O5 Zn2 N3 112.41(14) . 3_655
N4 Zn2 N3 106.48(16) . 3_655
O13 Zn2 Tb1 41.78(8) . .
O6 Zn2 Tb1 134.57(10) . .
O5 Zn2 Tb1 40.00(9) . .
N4 Zn2 Tb1 121.83(11) . .
N3 Zn2 Tb1 112.56(11) 3_655 .
O8 Zn1 O13 106.55(14) . .
O8 Zn1 O3 100.27(13) . .
O13 Zn1 O3 105.94(13) . .
O8 Zn1 N1 112.92(15) . .
O13 Zn1 N1 139.07(15) . .
O3 Zn1 N1 77.70(14) . .
O8 Zn1 O2 100.23(13) . .
O13 Zn1 O2 77.90(12) . .
O3 Zn1 O2 157.01(14) . .
N1 Zn1 O2 84.81(13) . .
O8 Zn1 Tb1 86.48(9) . .
O13 Zn1 Tb1 43.87(9) . .
O3 Zn1 Tb1 149.17(10) . .
N1 Zn1 Tb1 127.45(10) . .
O2 Zn1 Tb1 42.89(9) . .
Zn1 O13 Zn2 109.18(15) . .
Zn1 O13 Tb1 100.65(13) . .
Zn2 O13 Tb1 103.82(12) . .
C22 O6 Zn2 109.5(3) . .
C15 O5 Zn2 128.3(3) . .
C15 O5 Tb1 125.6(3) . .
Zn2 O5 Tb1 105.88(13) . .
N7 O11 Tb1 95.2(3) . .
C16 O4 C28 115.0(4) . .
C16 O4 Tb1 116.7(3) . .
C28 O4 Tb1 126.9(3) . .
C2 O1 C14 116.4(4) . .
C2 O1 Tb1 117.2(3) . .
C14 O1 Tb1 126.2(3) . .
N7 O10 Tb1 95.0(3) . .
C8 O3 Zn1 111.4(3) . .
N6 C24 C23 123.8(5) . .
C21 N4 N5 115.3(4) . .
C21 N4 Zn2 130.6(4) . .
N5 N4 Zn2 114.0(3) . .
C29 O8 Zn1 123.3(3) . .
C1 C6 C5 118.6(4) . .
C1 C6 C7 123.5(4) . .
C5 C6 C7 117.6(5) . .
C7 N1 N2 117.4(4) . .
C7 N1 Zn1 128.1(3) . .
N2 N1 Zn1 114.3(3) . .
C1 O2 Zn1 126.6(3) . .
C1 O2 Tb1 128.7(3) . .
Zn1 O2 Tb1 99.52(13) . .
C31 O9 Tb1 130.0(3) . .
C22 N5 N4 108.1(4) . .
C15 C20 C19 119.0(5) . .
C15 C20 C21 123.6(4) . .
C19 C20 C21 117.4(5) . .
C8 N2 N1 109.1(4) . .
C2 C3 C4 119.8(5) . .
C5 C4 C3 119.5(5) . .
C31 N8 C32 121.4(5) . .
C31 N8 C33 121.9(5) . .
C32 N8 C33 116.7(4) . .
N1 C7 C6 124.9(5) . .
C3 C2 O1 124.9(4) . .
C3 C2 C1 121.9(5) . .
O1 C2 C1 113.2(4) . .
C29 O7 Tb1 140.1(3) . .
C4 C5 C6 122.0(5) . .
O11 N7 O10 118.2(5) . .
O11 N7 O12 122.1(6) . .
O10 N7 O12 119.7(6) . .
O5 C15 C20 125.0(4) . .
O5 C15 C16 117.1(4) . .
C20 C15 C16 117.9(4) . .
O6 C22 N5 127.6(5) . .
O6 C22 C23 117.1(5) . .
N5 C22 C23 115.2(5) . .
C25 C23 C24 118.2(5) . .
C25 C23 C22 122.5(5) . .
C24 C23 C22 119.0(5) . .
N4 C21 C20 123.1(5) . .
C17 C18 C19 119.8(5) . .
C27 N6 C24 117.0(5) . .
O9 C31 N8 125.5(5) . .
O2 C1 C6 124.0(4) . .
O2 C1 C2 117.6(5) . .
C6 C1 C2 118.3(4) . .
C10 C9 C11 117.1(5) . .
C10 C9 C8 118.2(5) . .
C11 C9 C8 124.6(4) . .
C16 C17 C18 119.0(5) . .
C23 C25 C26 119.7(5) . .
O3 C8 N2 127.0(4) . .
O3 C8 C9 116.9(4) . .
N2 C8 C9 116.0(5) . .
C25 C26 C27 117.6(6) . .
O7 C29 O8 124.4(5) . .
O7 C29 C30 118.6(5) . .
O8 C29 C30 117.0(5) . .
N6 C27 C26 123.5(5) . .
C17 C16 O4 124.7(5) . .
C17 C16 C15 122.6(5) . .
O4 C16 C15 112.6(4) . .
C18 C19 C20 121.5(5) . .
N3 C10 C9 123.9(5) . .
N3 C13 C12 121.8(5) . .
C13 C12 C11 119.5(5) . .
C12 C11 C9 119.7(5) . .
C10 N3 C13 117.9(4) . .
C10 N3 Zn2 118.0(3) . 3_655
C13 N3 Zn2 123.4(3) . 3_655

loop_
_geom_bond_atom_site_label_1
_geom_bond_atom_site_label_2
_geom_bond_distance
_geom_bond_site_symmetry_2
Tb1 O5 2.332(3) .
Tb1 O2 2.343(3) .
Tb1 O7 2.355(3) .
Tb1 O9 2.362(3) .
Tb1 O13 2.394(3) .
Tb1 O10 2.494(4) .
Tb1 O11 2.501(4) .
Tb1 O4 2.590(3) .
Tb1 O1 2.631(3) .
Tb1 Zn1 3.3948(6) .
Tb1 Zn2 3.4892(6) .
Zn2 O13 2.030(3) .
Zn2 O6 2.034(3) .
Zn2 O5 2.035(3) .
Zn2 N4 2.053(4) .
Zn2 N3 2.091(4) 3_655
Zn1 O8 1.984(4) .
Zn1 O13 2.005(3) .
Zn1 O3 2.028(3) .
Zn1 N1 2.071(4) .
Zn1 O2 2.100(3) .
O6 C22 1.281(6) .
O5 C15 1.335(5) .
O11 N7 1.259(6) .
O4 C16 1.390(6) .
O4 C28 1.453(6) .
O1 C2 1.400(6) .
O1 C14 1.453(5) .
O10 N7 1.277(6) .
O3 C8 1.268(6) .
C24 N6 1.341(6) .
C24 C23 1.394(7) .
N4 C21 1.298(6) .
N4 N5 1.406(5) .
O8 C29 1.271(6) .
C6 C1 1.405(7) .
C6 C5 1.406(6) .
C6 C7 1.452(6) .
N1 C7 1.293(6) .
N1 N2 1.395(5) .
O2 C1 1.321(5) .
O9 C31 1.252(6) .
N5 C22 1.322(6) .
C20 C15 1.396(7) .
C20 C19 1.399(7) .
C20 C21 1.457(7) .
N2 C8 1.331(6) .
C3 C2 1.371(7) .
C3 C4 1.389(7) .
C4 C5 1.373(6) .
N8 C31 1.310(6) .
N8 C32 1.452(6) .
N8 C33 1.470(6) .
C2 C1 1.409(6) .
O7 C29 1.254(5) .
N7 O12 1.341(6) .
C15 C16 1.400(7) .
C22 C23 1.493(7) .
C23 C25 1.373(7) .
C18 C17 1.378(7) .
C18 C19 1.378(7) .
N6 C27 1.338(7) .
C9 C10 1.378(6) .
C9 C11 1.385(7) .
C9 C8 1.505(6) .
C17 C16 1.373(6) .
C25 C26 1.391(7) .
C26 C27 1.405(7) .
C29 C30 1.490(7) .
O14 C35 1.420(7) .
O15 C34 1.377(8) .
C10 N3 1.336(5) .
C13 N3 1.347(6) .
C13 C12 1.367(7) .
C12 C11 1.375(6) .
N3 Zn2 2.091(4) 3_655
